data_4131326
loop_
_publ_author_name
'Stevens, Tyler E.'
'Smoll, Karena A.'
'Goldberg, Karen I.'

_publ_section_title
;
 Direct Formation of Carbon(sp<sup>3</sup>)-Heteroatom Bonds from
 Rh<sup>III</sup> To Produce Methyl Iodide, Thioethers, and Alkylamines.
;
_journal_issue 23
_journal_name_full 'Journal of the American Chemical Society'
_journal_page_first 7725
_journal_page_last 7728
_journal_paper_doi 10.1021/jacs.7b04169
_journal_volume 139
_journal_year 2017
_chemical_formula_moiety 'C37 H31 I2 O P2 Rh, C H2 Cl2'
_chemical_formula_sum 'C38 H33 Cl2 I2 O P2 Rh'
_chemical_formula_weight 995.19
_chemical_name_common tes009
_chemical_name_systematic
;
 tes009
;
_space_group_IT_number 14
_space_group_name_Hall '-P 2ybc'
_space_group_name_H-M_alt 'P 1 21/c 1'
_symmetry_cell_setting monoclinic
_symmetry_Int_Tables_number 14
_symmetry_space_group_name_Hall '-P 2ybc'
_symmetry_space_group_name_H-M 'P 1 21/c 1'
_atom_sites_solution_hydrogens geom
_atom_sites_solution_primary direct
_atom_sites_solution_secondary difmap
_audit_conform_dict_location ftp://ftp.iucr.org/pub/cif_core.dic
_audit_conform_dict_name cif_core.dic
_audit_conform_dict_version 2.4
_audit_creation_date 2013-10-31T14:48:20-00:00
_audit_creation_method 'WinGX routine CIF_UPDATE'
_cell_angle_alpha 90
_cell_angle_beta 90.638(8)
_cell_angle_gamma 90
_cell_formula_units_Z 4
_cell_length_a 12.551(2)
_cell_length_b 14.785(2)
_cell_length_c 19.348(3)
_cell_measurement_reflns_used 515
_cell_measurement_temperature 100(2)
_cell_measurement_theta_max 20
_cell_measurement_theta_min 3
_cell_volume 3590.1(9)
_computing_cell_refinement 'SAINT (Bruker, 2007)'
_computing_data_collection 'APEX2 (Bruker, 2007)'
_computing_data_reduction 'SAINT (Bruker, 2007)'
_computing_molecular_graphics 'ORTEP-3 for Windows (Farrugia, 1997)'
_computing_publication_material 'SHELXL-97 (Sheldrick, 1997)'
_computing_structure_refinement 'SHELXL-97 (Sheldrick, 2008)'
_computing_structure_solution 'SHELXS97 (Sheldrick, 1997)'
_diffrn_ambient_temperature 100(2)
_diffrn_measured_fraction_theta_full 0.991
_diffrn_measured_fraction_theta_max 0.933
_diffrn_measurement_device_type 'Bruker APEXII CCD area-detector'
_diffrn_measurement_method '\f and \w scans'
_diffrn_radiation_monochromator graphite
_diffrn_radiation_type MoK\a
_diffrn_radiation_wavelength 0.71073
_diffrn_reflns_av_R_equivalents 0.0438
_diffrn_reflns_av_unetI/netI 0.0233
_diffrn_reflns_limit_h_max 19
_diffrn_reflns_limit_h_min -20
_diffrn_reflns_limit_k_max 22
_diffrn_reflns_limit_k_min -21
_diffrn_reflns_limit_l_max 30
_diffrn_reflns_limit_l_min -30
_diffrn_reflns_number 221659
_diffrn_reflns_theta_full 25
_diffrn_reflns_theta_max 34.51
_diffrn_reflns_theta_min 2.13
_diffrn_source 'fine-focus sealed tube'
_exptl_absorpt_coefficient_mu 2.464
_exptl_absorpt_correction_T_max 0.8867
_exptl_absorpt_correction_T_min 0.6939
_exptl_absorpt_correction_type multi-scan
_exptl_absorpt_process_details '(SADABS; Bruker, 2007)'
_exptl_crystal_colour red
_exptl_crystal_density_diffrn 1.841
_exptl_crystal_density_method 'not measured'
_exptl_crystal_description prism
_exptl_crystal_F_000 1936
_exptl_crystal_size_max 0.16
_exptl_crystal_size_mid 0.11
_exptl_crystal_size_min 0.05
_refine_diff_density_max 1.883
_refine_diff_density_min -0.957
_refine_diff_density_rms 0.111
_refine_ls_extinction_method none
_refine_ls_goodness_of_fit_ref 1.034
_refine_ls_hydrogen_treatment constr
_refine_ls_matrix_type full
_refine_ls_number_parameters 458
_refine_ls_number_reflns 14207
_refine_ls_number_restraints 31
_refine_ls_restrained_S_all 1.05
_refine_ls_R_factor_all 0.0337
_refine_ls_R_factor_gt 0.026
_refine_ls_shift/su_max 0.003
_refine_ls_shift/su_mean 0
_refine_ls_structure_factor_coef Fsqd
_refine_ls_weighting_details 'calc w=1/[\s^2^(Fo^2^)+(0.0296P)^2^+4.3748P] where P=(Fo^2^+2Fc^2^)/3'
_refine_ls_weighting_scheme calc
_refine_ls_wR_factor_gt 0.0631
_refine_ls_wR_factor_ref 0.0672
_reflns_number_gt 12312
_reflns_number_total 14207
_reflns_threshold_expression >2\s(I)
_cod_data_source_file ja7b04169_si_002.cif
_cod_data_source_block tes_009
_cod_original_cell_volume 3590.2(10)
_cod_original_sg_symbol_H-M 'P 21/c'
_cod_database_code 4131326

loop_
_symmetry_equiv_pos_as_xyz
'x, y, z'
'-x, y+1/2, -z+1/2'
'-x, -y, -z'
'x, -y-1/2, z-1/2'

loop_
_atom_site_label
_atom_site_type_symbol
_atom_site_fract_x
_atom_site_fract_y
_atom_site_fract_z
_atom_site_U_iso_or_equiv
_atom_site_adp_type
_atom_site_occupancy
_atom_site_symmetry_multiplicity
_atom_site_calc_flag
_atom_site_refinement_flags
_atom_site_disorder_assembly
_atom_site_disorder_group
C1 C 0.41430(12) 0.57497(11) 0.23206(8) 0.0123(3) Uani 1 1 d . . .
C2 C 0.49855(14) 0.61857(13) 0.19895(9) 0.0166(3) Uani 1 1 d . . .
H2 H 0.5663 0.6213 0.2212 0.02 Uiso 1 1 calc R . .
C3 C 0.48518(15) 0.65792(14) 0.13431(10) 0.0202(3) Uani 1 1 d . . .
H3 H 0.5438 0.6859 0.1122 0.024 Uiso 1 1 calc R . .
C4 C 0.38585(16) 0.65622(14) 0.10222(10) 0.0216(4) Uani 1 1 d . . .
H4 H 0.3749 0.6873 0.0598 0.026 Uiso 1 1 calc R . .
C5 C 0.30281(14) 0.60937(13) 0.13193(9) 0.0189(3) Uani 1 1 d . . .
H5 H 0.2351 0.6071 0.1096 0.023 Uiso 1 1 calc R . .
C6 C 0.31913(13) 0.56569(12) 0.19450(9) 0.0139(3) Uani 1 1 d . . .
C7 C 0.16759(13) 0.45971(12) 0.18758(9) 0.0146(3) Uani 1 1 d . . .
C8 C 0.18320(14) 0.43551(13) 0.11906(9) 0.0186(3) Uani 1 1 d . . .
H8 H 0.2443 0.456 0.0951 0.022 Uiso 1 1 calc R . .
C9 C 0.10832(17) 0.38098(15) 0.08598(10) 0.0233(4) Uani 1 1 d . . .
H9 H 0.1184 0.3642 0.0391 0.028 Uiso 1 1 calc R . .
C10 C 0.01924(17) 0.35091(15) 0.12060(10) 0.0242(4) Uani 1 1 d . . .
H10 H -0.0329 0.3155 0.0971 0.029 Uiso 1 1 calc R . .
C11 C 0.00650(15) 0.37273(14) 0.18979(10) 0.0202(3) Uani 1 1 d . . .
H11 H -0.0539 0.3506 0.2137 0.024 Uiso 1 1 calc R . .
C12 C 0.08100(13) 0.42679(12) 0.22507(9) 0.0146(3) Uani 1 1 d . . .
C13 C 0.24829(16) 0.47298(14) 0.44529(10) 0.0207(3) Uani 1 1 d . . .
H13A H 0.2392 0.5312 0.4687 0.031 Uiso 1 1 calc R . .
H13B H 0.3161 0.4457 0.4599 0.031 Uiso 1 1 calc R . .
H13C H 0.1895 0.4325 0.4574 0.031 Uiso 1 1 calc R . .
C14 C -0.03559(13) 0.52861(12) 0.32747(9) 0.0156(3) Uani 1 1 d . . .
C15 C -0.04578(14) 0.57486(13) 0.39029(10) 0.0189(3) Uani 1 1 d . . .
H15 H 0.0044 0.5647 0.4266 0.023 Uiso 1 1 calc R . .
C16 C -0.12896(16) 0.63549(14) 0.39971(12) 0.0257(4) Uani 1 1 d . . .
H16 H -0.1371 0.6652 0.4429 0.031 Uiso 1 1 calc R . .
C17 C -0.20003(17) 0.65256(16) 0.34604(14) 0.0321(5) Uani 1 1 d . . .
H17 H -0.2559 0.6951 0.3522 0.039 Uiso 1 1 calc R . .
C18 C -0.19023(16) 0.60831(16) 0.28379(13) 0.0306(5) Uani 1 1 d . . .
H18 H -0.2391 0.6207 0.2471 0.037 Uiso 1 1 calc R . .
C19 C -0.10879(15) 0.54533(14) 0.27434(11) 0.0220(4) Uani 1 1 d . . .
H19 H -0.1033 0.5139 0.2317 0.026 Uiso 1 1 calc R . .
C20 C 0.02196(13) 0.34644(12) 0.35755(9) 0.0139(3) Uani 1 1 d . . .
C21 C 0.03407(15) 0.26008(13) 0.32940(10) 0.0189(3) Uani 1 1 d . . .
H21 H 0.0665 0.2531 0.2856 0.023 Uiso 1 1 calc R . .
C22 C -0.00112(16) 0.18409(13) 0.36520(11) 0.0218(4) Uani 1 1 d . . .
H22 H 0.0063 0.1258 0.3452 0.026 Uiso 1 1 calc R . .
C23 C -0.04698(15) 0.19312(13) 0.42986(10) 0.0205(3) Uani 1 1 d . . .
H23 H -0.0693 0.141 0.4545 0.025 Uiso 1 1 calc R . .
C24 C -0.06006(15) 0.27868(13) 0.45824(9) 0.0194(3) Uani 1 1 d . . .
H24 H -0.0922 0.2853 0.5022 0.023 Uiso 1 1 calc R . .
C25 C -0.02601(14) 0.35477(13) 0.42225(9) 0.0166(3) Uani 1 1 d . . .
H25 H -0.0354 0.4131 0.4418 0.02 Uiso 1 1 calc R . .
C26 C 0.47279(13) 0.63567(11) 0.37303(8) 0.0127(3) Uani 1 1 d . . .
C27 C 0.51475(14) 0.71555(12) 0.34622(9) 0.0155(3) Uani 1 1 d . . .
H27 H 0.514 0.7256 0.2977 0.019 Uiso 1 1 calc R . .
C28 C 0.55766(15) 0.78046(13) 0.39044(10) 0.0200(3) Uani 1 1 d . . .
H28 H 0.5854 0.835 0.3719 0.024 Uiso 1 1 calc R . .
C29 C 0.56045(16) 0.76647(13) 0.46123(10) 0.0211(4) Uani 1 1 d . . .
H29 H 0.5922 0.8102 0.4909 0.025 Uiso 1 1 calc R . .
C30 C 0.51665(16) 0.68826(13) 0.48855(10) 0.0198(3) Uani 1 1 d . . .
H30 H 0.5172 0.6788 0.5371 0.024 Uiso 1 1 calc R . .
C31 C 0.47198(14) 0.62392(12) 0.44481(9) 0.0166(3) Uani 1 1 d . . .
H31 H 0.4404 0.5712 0.4638 0.02 Uiso 1 1 calc R . .
C32 C 0.54105(13) 0.46590(11) 0.32234(9) 0.0129(3) Uani 1 1 d . . .
C33 C 0.55874(14) 0.40882(13) 0.26612(10) 0.0196(3) Uani 1 1 d . . .
H33 H 0.5096 0.4088 0.2284 0.024 Uiso 1 1 calc R . .
C34 C 0.64686(15) 0.35212(14) 0.26439(11) 0.0217(4) Uani 1 1 d . . .
H34 H 0.6583 0.3145 0.2254 0.026 Uiso 1 1 calc R . .
C35 C 0.71833(14) 0.35045(13) 0.31975(11) 0.0203(3) Uani 1 1 d . . .
H35 H 0.7784 0.3113 0.319 0.024 Uiso 1 1 calc R . .
C36 C 0.70148(15) 0.40606(14) 0.37595(10) 0.0218(4) Uani 1 1 d . . .
H36 H 0.7501 0.4048 0.414 0.026 Uiso 1 1 calc R . .
C37 C 0.61407(14) 0.46384(13) 0.37743(9) 0.0171(3) Uani 1 1 d . . .
H37 H 0.6039 0.5022 0.4162 0.021 Uiso 1 1 calc R . .
O1 O 0.23846(10) 0.51453(9) 0.22496(6) 0.0163(2) Uani 1 1 d . . .
P1 P 0.07393(3) 0.44912(3) 0.31758(2) 0.01203(7) Uani 1 1 d . . .
P2 P 0.42389(3) 0.53953(3) 0.32246(2) 0.01074(7) Uani 1 1 d . . .
Rh1 Rh 0.248462(9) 0.493163(8) 0.339061(6) 0.01002(3) Uani 1 1 d . . .
I1 I 0.199932(9) 0.667905(8) 0.350016(7) 0.01961(3) Uani 1 1 d . . .
I2 I 0.304944(9) 0.322975(8) 0.321226(7) 0.01966(3) Uani 1 1 d . . .
Cl1 Cl 0.72890(13) 0.38080(11) 0.07177(9) 0.0527(4) Uani 0.5 1 d PDU A 1
C38 C 0.8048(8) 0.47523(16) 0.0698(6) 0.0523(8) Uani 0.5 1 d PDU A 1
H38A H 0.8362 0.4785 0.0231 0.063 Uiso 0.5 1 calc PR A 1
H38B H 0.8646 0.4657 0.1027 0.063 Uiso 0.5 1 calc PR A 1
Cl2 Cl 0.75322(13) 0.57837(11) 0.08689(10) 0.0464(4) Uani 0.5 1 d PDU A 1
Cl3 Cl 0.5842(6) 0.4824(6) 0.0351(5) 0.069(2) Uani 0.25 1 d PDU B 2
C39 C 0.6635(9) 0.4464(10) 0.0897(7) 0.0523(8) Uani 0.25 1 d PDU B 2
H39A H 0.6497 0.3809 0.0948 0.063 Uiso 0.25 1 calc PR B 2
H39B H 0.645 0.4751 0.1342 0.063 Uiso 0.25 1 calc PR B 2
Cl4 Cl 0.7944(5) 0.4590(6) 0.0796(5) 0.107(2) Uani 0.25 1 d PDU B 2
Cl5 Cl 0.5824(6) 0.4913(5) 0.0256(4) 0.0501(11) Uani 0.25 1 d PDU . 3
C40 C 0.6667(9) 0.4830(9) 0.0823(7) 0.0523(8) Uani 0.25 1 d PDU C 3
H40A H 0.6887 0.4187 0.081 0.063 Uiso 0.25 1 calc PR C 3
H40B H 0.6269 0.4903 0.1258 0.063 Uiso 0.25 1 calc PR C 3
Cl6 Cl 0.7843(6) 0.5423(7) 0.0960(4) 0.122(3) Uani 0.25 1 d PDU C 3

loop_
_atom_site_aniso_label
_atom_site_aniso_U_11
_atom_site_aniso_U_22
_atom_site_aniso_U_33
_atom_site_aniso_U_23
_atom_site_aniso_U_13
_atom_site_aniso_U_12
C1 0.0114(6) 0.0152(7) 0.0104(6) -0.0004(5) 0.0001(5) -0.0009(5)
C2 0.0138(7) 0.0209(8) 0.0151(7) -0.0008(6) 0.0007(6) -0.0041(6)
C3 0.0204(8) 0.0249(9) 0.0153(8) 0.0005(7) 0.0024(6) -0.0089(7)
C4 0.0248(9) 0.0262(9) 0.0139(8) 0.0050(7) -0.0005(6) -0.0077(7)
C5 0.0161(7) 0.0258(9) 0.0148(7) 0.0053(6) -0.0030(6) -0.0045(6)
C6 0.0115(6) 0.0182(7) 0.0121(7) 0.0009(6) 0.0012(5) -0.0027(6)
C7 0.0120(7) 0.0182(8) 0.0135(7) 0.0013(6) -0.0023(5) -0.0024(6)
C8 0.0166(7) 0.0255(9) 0.0138(7) -0.0002(6) 0.0009(6) -0.0030(6)
C9 0.0274(9) 0.0287(10) 0.0139(8) -0.0024(7) 0.0001(7) -0.0073(8)
C10 0.0261(9) 0.0293(10) 0.0171(8) -0.0016(7) -0.0031(7) -0.0117(8)
C11 0.0190(8) 0.0245(9) 0.0169(8) 0.0008(7) -0.0005(6) -0.0083(7)
C12 0.0123(7) 0.0185(8) 0.0130(7) 0.0010(6) -0.0001(5) -0.0030(6)
C13 0.0211(8) 0.0242(9) 0.0166(8) 0.0009(7) -0.0036(6) -0.0028(7)
C14 0.0102(6) 0.0160(7) 0.0207(8) 0.0055(6) 0.0027(6) 0.0001(5)
C15 0.0171(8) 0.0174(8) 0.0224(8) 0.0030(6) 0.0054(6) 0.0014(6)
C16 0.0207(9) 0.0189(9) 0.0378(11) 0.0026(8) 0.0117(8) 0.0027(7)
C17 0.0165(9) 0.0246(10) 0.0553(15) 0.0075(10) 0.0080(9) 0.0078(7)
C18 0.0165(8) 0.0289(11) 0.0464(13) 0.0134(9) -0.0033(8) 0.0044(7)
C19 0.0153(8) 0.0239(9) 0.0267(9) 0.0082(7) -0.0016(7) 0.0000(7)
C20 0.0109(6) 0.0159(7) 0.0149(7) 0.0026(6) -0.0004(5) -0.0007(5)
C21 0.0198(8) 0.0176(8) 0.0195(8) 0.0000(6) 0.0030(6) -0.0029(6)
C22 0.0227(9) 0.0157(8) 0.0270(9) 0.0002(7) 0.0008(7) -0.0042(7)
C23 0.0188(8) 0.0214(8) 0.0212(8) 0.0075(7) -0.0025(6) -0.0057(7)
C24 0.0184(8) 0.0238(9) 0.0160(8) 0.0061(6) 0.0001(6) -0.0015(7)
C25 0.0164(7) 0.0192(8) 0.0142(7) 0.0024(6) 0.0002(6) -0.0009(6)
C26 0.0108(6) 0.0140(7) 0.0132(7) -0.0026(5) -0.0008(5) 0.0020(5)
C27 0.0154(7) 0.0152(7) 0.0159(7) -0.0015(6) -0.0008(6) -0.0003(6)
C28 0.0204(8) 0.0157(8) 0.0238(9) -0.0031(7) 0.0005(7) -0.0027(6)
C29 0.0222(8) 0.0194(8) 0.0218(9) -0.0090(7) -0.0024(7) -0.0011(7)
C30 0.0228(8) 0.0216(8) 0.0150(8) -0.0060(6) -0.0023(6) 0.0021(7)
C31 0.0192(8) 0.0168(8) 0.0138(7) -0.0019(6) 0.0005(6) 0.0005(6)
C32 0.0098(6) 0.0127(7) 0.0162(7) -0.0004(5) 0.0005(5) -0.0004(5)
C33 0.0152(7) 0.0215(8) 0.0221(8) -0.0079(7) -0.0029(6) 0.0030(6)
C34 0.0175(8) 0.0208(8) 0.0268(9) -0.0082(7) 0.0011(7) 0.0039(7)
C35 0.0139(7) 0.0170(8) 0.0300(10) 0.0006(7) 0.0017(7) 0.0037(6)
C36 0.0176(8) 0.0251(9) 0.0225(9) 0.0005(7) -0.0044(7) 0.0064(7)
C37 0.0166(7) 0.0191(8) 0.0155(7) -0.0006(6) -0.0015(6) 0.0038(6)
O1 0.0130(5) 0.0252(6) 0.0106(5) 0.0023(5) -0.0009(4) -0.0069(5)
P1 0.00989(17) 0.01419(18) 0.01203(18) 0.00165(14) 0.00072(14) -0.00041(14)
P2 0.00976(16) 0.01187(17) 0.01058(17) -0.00084(13) -0.00033(13) 0.00022(13)
Rh1 0.00938(5) 0.01098(6) 0.00969(5) 0.00056(4) 0.00020(4) 0.00065(4)
I1 0.01454(5) 0.01336(5) 0.03107(7) 0.00150(4) 0.00669(4) 0.00239(4)
I2 0.01482(5) 0.01290(5) 0.03119(7) -0.00303(4) -0.00298(4) 0.00195(4)
Cl1 0.0560(8) 0.0458(7) 0.0558(8) -0.0156(6) -0.0154(7) 0.0160(6)
C38 0.0549(18) 0.0544(14) 0.048(2) 0.012(3) 0.0204(16) 0.0160(11)
Cl2 0.0449(8) 0.0397(6) 0.0548(9) 0.0090(6) 0.0114(7) -0.0026(6)
Cl3 0.068(3) 0.049(3) 0.090(5) -0.006(3) -0.030(3) -0.015(2)
C39 0.0549(18) 0.0544(14) 0.048(2) 0.012(3) 0.0204(16) 0.0160(11)
Cl4 0.0538(14) 0.144(5) 0.124(5) 0.033(4) -0.012(2) -0.018(3)
Cl5 0.076(2) 0.034(2) 0.0397(17) -0.0122(16) 0.0080(15) 0.0112(18)
C40 0.0549(18) 0.0544(14) 0.048(2) 0.012(3) 0.0204(16) 0.0160(11)
Cl6 0.103(4) 0.138(5) 0.124(4) 0.043(4) -0.039(3) -0.036(4)

loop_
_atom_type_symbol
_atom_type_description
_atom_type_scat_dispersion_real
_atom_type_scat_dispersion_imag
_atom_type_scat_source
C C 0.0033 0.0016 'International Tables Vol C Tables 4.2.6.8 and 6.1.1.4'
H H 0 0 'International Tables Vol C Tables 4.2.6.8 and 6.1.1.4'
O O 0.0106 0.006 'International Tables Vol C Tables 4.2.6.8 and 6.1.1.4'
P P 0.1023 0.0942 'International Tables Vol C Tables 4.2.6.8 and 6.1.1.4'
Cl Cl 0.1484 0.1585 'International Tables Vol C Tables 4.2.6.8 and 6.1.1.4'
Rh Rh -1.1178 0.9187 'International Tables Vol C Tables 4.2.6.8 and 6.1.1.4'
I I -0.4742 1.8119 'International Tables Vol C Tables 4.2.6.8 and 6.1.1.4'

loop_
_geom_angle_atom_site_label_1
_geom_angle_atom_site_label_2
_geom_angle_atom_site_label_3
_geom_angle
_geom_angle_site_symmetry_3
C6 C1 C2 116.92(15) .
C6 C1 P2 121.06(12) .
C2 C1 P2 121.86(12) .
C3 C2 C1 121.41(16) .
C3 C2 H2 119.3 .
C1 C2 H2 119.3 .
C4 C3 C2 119.66(17) .
C4 C3 H3 120.2 .
C2 C3 H3 120.2 .
C5 C4 C3 120.09(17) .
C5 C4 H4 120 .
C3 C4 H4 120 .
C4 C5 C6 119.49(16) .
C4 C5 H5 120.3 .
C6 C5 H5 120.3 .
C5 C6 C1 121.71(15) .
C5 C6 O1 121.29(15) .
C1 C6 O1 116.89(14) .
C8 C7 O1 123.16(15) .
C8 C7 C12 121.54(16) .
O1 C7 C12 115.23(15) .
C9 C8 C7 119.17(17) .
C9 C8 H8 120.4 .
C7 C8 H8 120.4 .
C10 C9 C8 120.65(18) .
C10 C9 H9 119.7 .
C8 C9 H9 119.7 .
C9 C10 C11 119.66(18) .
C9 C10 H10 120.2 .
C11 C10 H10 120.2 .
C10 C11 C12 121.25(17) .
C10 C11 H11 119.4 .
C12 C11 H11 119.4 .
C7 C12 C11 117.60(16) .
C7 C12 P1 119.47(13) .
C11 C12 P1 122.81(13) .
Rh1 C13 H13A 109.5 .
Rh1 C13 H13B 109.5 .
H13A C13 H13B 109.5 .
Rh1 C13 H13C 109.5 .
H13A C13 H13C 109.5 .
H13B C13 H13C 109.5 .
C19 C14 C15 119.17(17) .
C19 C14 P1 121.98(15) .
C15 C14 P1 118.85(13) .
C16 C15 C14 120.29(19) .
C16 C15 H15 119.9 .
C14 C15 H15 119.9 .
C17 C16 C15 119.9(2) .
C17 C16 H16 120.1 .
C15 C16 H16 120.1 .
C18 C17 C16 120.41(19) .
C18 C17 H17 119.8 .
C16 C17 H17 119.8 .
C17 C18 C19 120.3(2) .
C17 C18 H18 119.9 .
C19 C18 H18 119.9 .
C14 C19 C18 120.0(2) .
C14 C19 H19 120 .
C18 C19 H19 120 .
C21 C20 C25 118.59(16) .
C21 C20 P1 123.59(13) .
C25 C20 P1 117.66(13) .
C22 C21 C20 120.41(17) .
C22 C21 H21 119.8 .
C20 C21 H21 119.8 .
C23 C22 C21 120.45(18) .
C23 C22 H22 119.8 .
C21 C22 H22 119.8 .
C22 C23 C24 119.69(17) .
C22 C23 H23 120.2 .
C24 C23 H23 120.2 .
C23 C24 C25 119.96(17) .
C23 C24 H24 120 .
C25 C24 H24 120 .
C24 C25 C20 120.88(17) .
C24 C25 H25 119.6 .
C20 C25 H25 119.6 .
C27 C26 C31 118.73(15) .
C27 C26 P2 125.81(13) .
C31 C26 P2 115.37(13) .
C28 C27 C26 120.05(16) .
C28 C27 H27 120 .
C26 C27 H27 120 .
C29 C28 C27 120.72(18) .
C29 C28 H28 119.6 .
C27 C28 H28 119.6 .
C28 C29 C30 119.69(17) .
C28 C29 H29 120.2 .
C30 C29 H29 120.2 .
C29 C30 C31 119.89(17) .
C29 C30 H30 120.1 .
C31 C30 H30 120.1 .
C30 C31 C26 120.84(17) .
C30 C31 H31 119.6 .
C26 C31 H31 119.6 .
C33 C32 C37 118.17(16) .
C33 C32 P2 119.68(13) .
C37 C32 P2 122.14(13) .
C34 C33 C32 121.14(17) .
C34 C33 H33 119.4 .
C32 C33 H33 119.4 .
C33 C34 C35 119.97(18) .
C33 C34 H34 120 .
C35 C34 H34 120 .
C36 C35 C34 119.54(17) .
C36 C35 H35 120.2 .
C34 C35 H35 120.2 .
C35 C36 C37 120.62(17) .
C35 C36 H36 119.7 .
C37 C36 H36 119.7 .
C36 C37 C32 120.54(17) .
C36 C37 H37 119.7 .
C32 C37 H37 119.7 .
C7 O1 C6 123.67(13) .
C7 O1 Rh1 117.24(10) .
C6 O1 Rh1 117.39(10) .
C14 P1 C12 105.38(8) .
C14 P1 C20 102.61(8) .
C12 P1 C20 106.65(8) .
C14 P1 Rh1 120.86(6) .
C12 P1 Rh1 99.83(5) .
C20 P1 Rh1 119.90(6) .
C26 P2 C1 107.89(8) .
C26 P2 C32 101.44(7) .
C1 P2 C32 102.34(8) .
C26 P2 Rh1 117.83(5) .
C1 P2 Rh1 99.43(5) .
C32 P2 Rh1 125.83(6) .
C13 Rh1 O1 176.71(6) .
C13 Rh1 P1 97.22(6) .
O1 Rh1 P1 79.62(3) .
C13 Rh1 P2 100.95(6) .
O1 Rh1 P2 82.24(3) .
P1 Rh1 P2 161.742(16) .
C13 Rh1 I2 89.75(6) .
O1 Rh1 I2 91.02(4) .
P1 Rh1 I2 87.904(14) .
P2 Rh1 I2 90.392(13) .
C13 Rh1 I1 93.32(6) .
O1 Rh1 I1 86.05(4) .
P1 Rh1 I1 94.027(13) .
P2 Rh1 I1 86.729(13) .
I2 Rh1 I1 176.141(6) .
Cl1 C38 Cl2 121.5(6) .
Cl1 C38 H38A 106.9 .
Cl2 C38 H38A 106.9 .
Cl1 C38 H38B 106.9 .
Cl2 C38 H38B 106.9 .
H38A C38 H38B 106.7 .
Cl3 C39 Cl4 120.8(9) .
Cl3 C39 H39A 107.1 .
Cl4 C39 H39A 107.1 .
Cl3 C39 H39B 107.1 .
Cl4 C39 H39B 107.1 .
H39A C39 H39B 106.8 .
C40 Cl5 Cl5 159.3(8) 3_665
Cl5 C40 Cl6 130.8(9) .
Cl5 C40 H40A 104.6 .
Cl6 C40 H40A 104.6 .
Cl5 C40 H40B 104.6 .
Cl6 C40 H40B 104.6 .
H40A C40 H40B 105.7 .

loop_
_geom_bond_atom_site_label_1
_geom_bond_atom_site_label_2
_geom_bond_distance
_geom_bond_site_symmetry_2
C1 C6 1.398(2) .
C1 C2 1.400(2) .
C1 P2 1.8285(17) .
C2 C3 1.388(3) .
C2 H2 0.95 .
C3 C4 1.387(3) .
C3 H3 0.95 .
C4 C5 1.382(3) .
C4 H4 0.95 .
C5 C6 1.385(2) .
C5 H5 0.95 .
C6 O1 1.399(2) .
C7 C8 1.389(2) .
C7 O1 1.399(2) .
C7 C12 1.401(2) .
C8 C9 1.389(3) .
C8 H8 0.95 .
C9 C10 1.383(3) .
C9 H9 0.95 .
C10 C11 1.388(3) .
C10 H10 0.95 .
C11 C12 1.402(2) .
C11 H11 0.95 .
C12 P1 1.8232(18) .
C13 Rh1 2.0769(19) .
C13 H13A 0.98 .
C13 H13B 0.98 .
C13 H13C 0.98 .
C14 C19 1.393(3) .
C14 C15 1.402(3) .
C14 P1 1.8202(18) .
C15 C16 1.390(3) .
C15 H15 0.95 .
C16 C17 1.385(3) .
C16 H16 0.95 .
C17 C18 1.377(4) .
C17 H17 0.95 .
C18 C19 1.396(3) .
C18 H18 0.95 .
C19 H19 0.95 .
C20 C21 1.397(3) .
C20 C25 1.401(2) .
C20 P1 1.8275(17) .
C21 C22 1.394(3) .
C21 H21 0.95 .
C22 C23 1.389(3) .
C22 H22 0.95 .
C23 C24 1.390(3) .
C23 H23 0.95 .
C24 C25 1.393(3) .
C24 H24 0.95 .
C25 H25 0.95 .
C26 C27 1.395(2) .
C26 C31 1.400(2) .
C26 P2 1.8279(17) .
C27 C28 1.390(2) .
C27 H27 0.95 .
C28 C29 1.385(3) .
C28 H28 0.95 .
C29 C30 1.387(3) .
C29 H29 0.95 .
C30 C31 1.387(3) .
C30 H30 0.95 .
C31 H31 0.95 .
C32 C33 1.397(2) .
C32 C37 1.398(2) .
C32 P2 1.8296(17) .
C33 C34 1.389(3) .
C33 H33 0.95 .
C34 C35 1.390(3) .
C34 H34 0.95 .
C35 C36 1.381(3) .
C35 H35 0.95 .
C36 C37 1.391(3) .
C36 H36 0.95 .
C37 H37 0.95 .
O1 Rh1 2.2323(13) .
P1 Rh1 2.3184(6) .
P2 Rh1 2.3318(6) .
Rh1 I2 2.6379(4) .
Rh1 I1 2.6633(4) .
Cl1 C38 1.691(5) .
C38 Cl2 1.691(5) .
C38 H38A 0.99 .
C38 H38B 0.99 .
Cl3 C39 1.538(11) .
C39 Cl4 1.667(11) .
C39 H39A 0.99 .
C39 H39B 0.99 .
Cl5 C40 1.520(11) .
Cl5 Cl5 2.298(14) 3_665
C40 Cl6 1.736(12) .
C40 H40A 0.99 .
C40 H40B 0.99 .
